data_4121592
loop_
_publ_author_name
'Poverenov, Elena'
'Zamoshchik, Natalia'
'Patra, Asit'
'Ridelman, Yonatan'
'Bendikov, Michael'

_publ_section_title
;
 Unusual doping of donor-acceptor-type conjugated polymers using lewis
 acids.
;
_journal_issue 13
_journal_name_full 'Journal of the American Chemical Society'
_journal_page_first 5138
_journal_page_last 5149
_journal_paper_doi 10.1021/ja501024n
_journal_volume 136
_journal_year 2014
_chemical_formula_moiety 'C18 H12 N2 O4 S Se2'
_chemical_formula_sum 'C18 H12 N2 O4 S Se2'
_chemical_formula_weight 510.28
_chemical_name_systematic
; 
 ? 
;
_space_group_IT_number 60
_symmetry_cell_setting orthorhombic
_symmetry_space_group_name_Hall '-P 2n 2ab'
_symmetry_space_group_name_H-M 'P b c n'
_atom_sites_solution_hydrogens geom
_atom_sites_solution_primary direct
_atom_sites_solution_secondary difmap
_audit_creation_method SHELXL-97
_cell_angle_alpha 90.00
_cell_angle_beta 90.00
_cell_angle_gamma 90.00
_cell_formula_units_Z 4
_cell_length_a 4.4551(9)
_cell_length_b 15.982(3)
_cell_length_c 23.910(5)
_cell_measurement_reflns_used 21228
_cell_measurement_temperature 100(2)
_cell_measurement_theta_max 30.53
_cell_measurement_theta_min 2.55
_cell_volume 1702.4(6)
_computing_cell_refinement 'Bruker Apex2'
_computing_data_collection 'Bruker Apex2'
_computing_data_reduction 'Bruker Apex2'
_computing_molecular_graphics 'Bruker SHELXTL'
_computing_publication_material 'Bruker SHELXTL'
_computing_structure_refinement 'SHELXL-97 (Sheldrick, 1997)'
_computing_structure_solution 'SHELXS-97 (Sheldrick, 1990)'
_diffrn_ambient_temperature 100(2)
_diffrn_measured_fraction_theta_full 0.983
_diffrn_measured_fraction_theta_max 0.983
_diffrn_measurement_device_type 'Bruker KappaApexII CCD'
_diffrn_measurement_method 'phi and omega scans'
_diffrn_radiation_monochromator graphite
_diffrn_radiation_source 'fine-focus sealed tube'
_diffrn_radiation_type MoK\a
_diffrn_radiation_wavelength 0.71073
_diffrn_reflns_av_R_equivalents 0.0393
_diffrn_reflns_av_sigmaI/netI 0.0311
_diffrn_reflns_limit_h_max 6
_diffrn_reflns_limit_h_min -6
_diffrn_reflns_limit_k_max 22
_diffrn_reflns_limit_k_min -20
_diffrn_reflns_limit_l_max 32
_diffrn_reflns_limit_l_min -33
_diffrn_reflns_number 18794
_diffrn_reflns_theta_full 30.80
_diffrn_reflns_theta_max 30.80
_diffrn_reflns_theta_min 3.07
_exptl_absorpt_coefficient_mu 4.496
_exptl_absorpt_correction_T_max 0.8064
_exptl_absorpt_correction_T_min 0.2121
_exptl_absorpt_correction_type multi-scan
_exptl_crystal_colour red
_exptl_crystal_density_diffrn 1.991
_exptl_crystal_density_method 'not measured'
_exptl_crystal_description plate
_exptl_crystal_F_000 1000
_exptl_crystal_size_max 0.50
_exptl_crystal_size_mid 0.20
_exptl_crystal_size_min 0.05
_refine_diff_density_max 0.681
_refine_diff_density_min -0.631
_refine_diff_density_rms 0.084
_refine_ls_extinction_method none
_refine_ls_goodness_of_fit_ref 1.005
_refine_ls_hydrogen_treatment constr
_refine_ls_matrix_type full
_refine_ls_number_parameters 142
_refine_ls_number_reflns 2635
_refine_ls_number_restraints 0
_refine_ls_restrained_S_all 1.005
_refine_ls_R_factor_all 0.0659
_refine_ls_R_factor_gt 0.0319
_refine_ls_shift/su_max 0.001
_refine_ls_shift/su_mean 0.000
_refine_ls_structure_factor_coef Fsqd
_refine_ls_weighting_details 'calc w=1/[\s^2^(Fo^2^)+(0.0314P)^2^+2.2310P] where P=(Fo^2^+2Fc^2^)/3'
_refine_ls_weighting_scheme calc
_refine_ls_wR_factor_gt 0.0684
_refine_ls_wR_factor_ref 0.0839
_reflns_number_gt 1688
_reflns_number_total 2635
_reflns_threshold_expression >2sigma(I)
_cod_data_source_file ja501024n_si_001.cif
_cod_data_source_block bd55
_cod_depositor_comments
;
The following automatic conversions were performed:

'_symmetry_cell_setting' value 'Orthorhombic' changed to
'orthorhombic' according to
/usr/data/users/saulius/automatic-downloads/current/ACS/lib/dictionaries/cif_core.dic
dictionary named 'cif_core.dic' version 2.4.2 from 2011-04-26.

Automatic conversion script
Id: cif_fix_values 2281 2013-09-26 08:29:07Z andrius 
;
_cod_original_sg_symbol_Hall -P2n2ab
_cod_original_sg_symbol_H-M Pbcn
_cod_database_code 4121592

loop_
_symmetry_equiv_pos_as_xyz
'x, y, z'
'-x+1/2, -y+1/2, z+1/2'
'-x, y, -z+1/2'
'x+1/2, -y+1/2, -z'
'-x, -y, -z'
'x-1/2, y-1/2, -z-1/2'
'x, -y, z-1/2'
'-x-1/2, y-1/2, z'

loop_
_atom_site_label
_atom_site_type_symbol
_atom_site_fract_x
_atom_site_fract_y
_atom_site_fract_z
_atom_site_U_iso_or_equiv
_atom_site_adp_type
_atom_site_occupancy
_atom_site_symmetry_multiplicity
_atom_site_calc_flag
_atom_site_refinement_flags
_atom_site_disorder_assembly
_atom_site_disorder_group
Se1 Se -0.00195(6) 0.230894(17) 0.387272(12) 0.03432(10) Uani 1 1 d . A .
S1 S 0.5000 0.11008(6) 0.2500 0.0431(3) Uani 1 2 d S . .
O1 O 0.0479(4) 0.47716(11) 0.35970(8) 0.0308(4) Uani 1 1 d . . .
O2 O -0.3186(4) 0.44131(13) 0.45592(8) 0.0368(5) Uani 1 1 d . . .
N1 N 0.3343(6) 0.17477(14) 0.29201(10) 0.0351(5) Uani 1 1 d . . .
C1 C 0.4052(6) 0.25199(16) 0.27441(12) 0.0260(5) Uani 1 1 d . . .
C2 C 0.3066(5) 0.32805(15) 0.30027(10) 0.0225(5) Uani 1 1 d . A .
C3 C 0.4087(5) 0.39981(15) 0.27398(11) 0.0229(5) Uani 1 1 d . . .
H3 H 0.3517 0.4523 0.2893 0.028 Uiso 1 1 calc R . .
C4 C 0.1175(6) 0.32934(16) 0.34994(11) 0.0252(5) Uani 1 1 d . . .
C5 C -0.2088(6) 0.29748(19) 0.43854(12) 0.0374(7) Uani 1 1 d . . .
H5 H -0.3186 0.2766 0.4696 0.045 Uiso 1 1 calc R A .
C6 C -0.1815(6) 0.37939(18) 0.42555(11) 0.0306(6) Uani 1 1 d . A .
C7 C -0.0002(6) 0.39685(16) 0.37711(10) 0.0256(5) Uani 1 1 d . A .
C8A C -0.0032(16) 0.5362(3) 0.4068(2) 0.0284(15) Uani 0.496(9) 1 d P A 1
H8A1 H 0.0143 0.5947 0.3936 0.034 Uiso 0.496(9) 1 calc PR A 1
H8A2 H 0.1477 0.5269 0.4366 0.034 Uiso 0.496(9) 1 calc PR A 1
C8B C -0.1667(15) 0.5372(4) 0.3825(3) 0.0312(17) Uani 0.504(9) 1 d P A 2
H8B1 H -0.3671 0.5284 0.3656 0.037 Uiso 0.504(9) 1 calc PR A 2
H8B2 H -0.1009 0.5950 0.3742 0.037 Uiso 0.504(9) 1 calc PR A 2
C9A C -0.3106(18) 0.5203(5) 0.4288(3) 0.0335(16) Uani 0.496(9) 1 d P A 1
H9A1 H -0.3668 0.5649 0.4555 0.040 Uiso 0.496(9) 1 calc PR A 1
H9A2 H -0.4568 0.5210 0.3976 0.040 Uiso 0.496(9) 1 calc PR A 1
C9B C -0.1807(19) 0.5237(4) 0.4443(3) 0.0339(16) Uani 0.504(9) 1 d P A 2
H9B1 H 0.0241 0.5256 0.4603 0.041 Uiso 0.504(9) 1 calc PR A 2
H9B2 H -0.3013 0.5685 0.4619 0.041 Uiso 0.504(9) 1 calc PR A 2

loop_
_atom_site_aniso_label
_atom_site_aniso_U_11
_atom_site_aniso_U_22
_atom_site_aniso_U_33
_atom_site_aniso_U_23
_atom_site_aniso_U_13
_atom_site_aniso_U_12
Se1 0.03428(14) 0.02762(15) 0.04106(17) 0.01533(11) -0.00413(14) -0.00915(11)
S1 0.0560(6) 0.0143(4) 0.0588(7) 0.000 -0.0012(6) 0.000
O1 0.0401(11) 0.0229(9) 0.0293(10) 0.0025(7) 0.0126(8) -0.0013(7)
O2 0.0355(10) 0.0444(12) 0.0303(10) 0.0044(9) 0.0088(9) -0.0067(9)
N1 0.0412(13) 0.0179(11) 0.0460(14) 0.0035(10) -0.0071(11) -0.0039(10)
C1 0.0279(11) 0.0173(11) 0.0329(14) 0.0019(11) -0.0099(10) 0.0004(9)
C2 0.0216(10) 0.0196(11) 0.0263(12) 0.0030(10) -0.0066(10) -0.0017(9)
C3 0.0259(11) 0.0169(11) 0.0260(12) 0.0003(10) -0.0012(10) 0.0008(9)
C4 0.0248(11) 0.0234(12) 0.0273(13) 0.0085(10) -0.0064(10) -0.0045(9)
C5 0.0316(14) 0.0456(17) 0.0350(16) 0.0140(14) 0.0012(12) -0.0101(13)
C6 0.0249(12) 0.0397(16) 0.0271(14) 0.0074(12) -0.0018(11) -0.0069(11)
C7 0.0244(11) 0.0270(12) 0.0253(12) 0.0071(9) -0.0026(11) -0.0057(10)
C8A 0.039(3) 0.028(3) 0.019(3) 0.003(2) 0.004(3) 0.000(3)
C8B 0.033(3) 0.029(3) 0.032(4) -0.006(2) 0.002(3) 0.003(2)
C9A 0.029(3) 0.043(4) 0.029(4) 0.002(3) 0.006(3) 0.001(3)
C9B 0.033(4) 0.038(3) 0.031(4) -0.003(3) 0.004(3) -0.007(3)

loop_
_atom_type_symbol
_atom_type_description
_atom_type_scat_dispersion_real
_atom_type_scat_dispersion_imag
_atom_type_scat_source
C C 0.0033 0.0016 'International Tables Vol C Tables 4.2.6.8 and 6.1.1.4'
H H 0.0000 0.0000 'International Tables Vol C Tables 4.2.6.8 and 6.1.1.4'
N N 0.0061 0.0033 'International Tables Vol C Tables 4.2.6.8 and 6.1.1.4'
O O 0.0106 0.0060 'International Tables Vol C Tables 4.2.6.8 and 6.1.1.4'
Se Se -0.0929 2.2259 'International Tables Vol C Tables 4.2.6.8 and 6.1.1.4'
S S 0.1246 0.1234 'International Tables Vol C Tables 4.2.6.8 and 6.1.1.4'

loop_
_geom_angle_atom_site_label_1
_geom_angle_atom_site_label_2
_geom_angle_atom_site_label_3
_geom_angle
_geom_angle_site_symmetry_1
_geom_angle_site_symmetry_3
C5 Se1 C4 88.54(12) . .
N1 S1 N1 100.66(17) . 3_655
C7 O1 C8B 113.6(3) . .
C7 O1 C8A 109.9(3) . .
C6 O2 C9A 112.9(3) . .
C6 O2 C9B 110.9(3) . .
C1 N1 S1 106.6(2) . .
N1 C1 C2 125.0(3) . .
N1 C1 C1 113.09(16) . 3_655
C2 C1 C1 121.95(15) . 3_655
C3 C2 C1 114.0(2) . .
C3 C2 C4 123.3(2) . .
C1 C2 C4 122.8(2) . .
C2 C3 C3 124.07(15) . 3_655
C2 C3 H3 118.0 . .
C3 C3 H3 118.0 3_655 .
C7 C4 C2 128.5(2) . .
C7 C4 Se1 109.03(18) . .
C2 C4 Se1 122.51(19) . .
C6 C5 Se1 110.9(2) . .
C6 C5 H5 124.5 . .
Se1 C5 H5 124.5 . .
C5 C6 O2 122.5(2) . .
C5 C6 C7 115.1(3) . .
O2 C6 C7 122.4(2) . .
C4 C7 O1 122.5(2) . .
C4 C7 C6 116.5(2) . .
O1 C7 C6 121.0(2) . .
O1 C8A C9A 107.5(6) . .
O1 C8A H8A1 110.2 . .
C9A C8A H8A1 110.2 . .
O1 C8A H8A2 110.2 . .
C9A C8A H8A2 110.2 . .
H8A1 C8A H8A2 108.5 . .
O1 C8B C9B 107.5(6) . .
O1 C8B H8B1 110.2 . .
C9B C8B H8B1 110.2 . .
O1 C8B H8B2 110.2 . .
C9B C8B H8B2 110.2 . .
H8B1 C8B H8B2 108.5 . .
O2 C9A C8A 109.6(6) . .
O2 C9A H9A1 109.7 . .
C8A C9A H9A1 109.7 . .
O2 C9A H9A2 109.7 . .
C8A C9A H9A2 109.7 . .
H9A1 C9A H9A2 108.2 . .
O2 C9B C8B 109.4(6) . .
O2 C9B H9B1 109.8 . .
C8B C9B H9B1 109.8 . .
O2 C9B H9B2 109.8 . .
C8B C9B H9B2 109.8 . .
H9B1 C9B H9B2 108.2 . .

loop_
_geom_bond_atom_site_label_1
_geom_bond_atom_site_label_2
_geom_bond_distance
_geom_bond_site_symmetry_2
Se1 C5 1.867(3) .
Se1 C4 1.886(2) .
S1 N1 1.620(3) .
S1 N1 1.620(3) 3_655
O1 C7 1.366(3) .
O1 C8B 1.460(6) .
O1 C8A 1.487(6) .
O2 C6 1.371(3) .
O2 C9A 1.420(7) .
O2 C9B 1.479(7) .
N1 C1 1.342(3) .
C1 C2 1.433(4) .
C1 C1 1.441(6) 3_655
C2 C3 1.384(3) .
C2 C4 1.456(4) .
C3 C3 1.406(5) 3_655
C3 H3 0.9500 .
C4 C7 1.364(4) .
C5 C6 1.351(4) .
C5 H5 0.9500 .
C6 C7 1.439(3) .
C8A C9A 1.488(10) .
C8A H8A1 0.9900 .
C8A H8A2 0.9900 .
C8B C9B 1.494(10) .
C8B H8B1 0.9900 .
C8B H8B2 0.9900 .
C9A H9A1 0.9900 .
C9A H9A2 0.9900 .
C9B H9B1 0.9900 .
C9B H9B2 0.9900 .

loop_
_geom_torsion_atom_site_label_1
_geom_torsion_atom_site_label_2
_geom_torsion_atom_site_label_3
_geom_torsion_atom_site_label_4
_geom_torsion
_geom_torsion_site_symmetry_1
_geom_torsion_site_symmetry_4
N1 S1 N1 C1 -0.24(13) 3_655 .
S1 N1 C1 C2 -179.5(2) . .
S1 N1 C1 C1 0.6(3) . 3_655
N1 C1 C2 C3 -179.6(2) . .
C1 C1 C2 C3 0.3(4) 3_655 .
N1 C1 C2 C4 0.7(4) . .
C1 C1 C2 C4 -179.4(3) 3_655 .
C1 C2 C3 C3 0.3(4) . 3_655
C4 C2 C3 C3 180.0(3) . 3_655
C3 C2 C4 C7 3.1(4) . .
C1 C2 C4 C7 -177.2(3) . .
C3 C2 C4 Se1 -176.67(19) . .
C1 C2 C4 Se1 3.0(3) . .
C5 Se1 C4 C7 -0.19(19) . .
C5 Se1 C4 C2 179.6(2) . .
C4 Se1 C5 C6 0.7(2) . .
Se1 C5 C6 O2 178.4(2) . .
Se1 C5 C6 C7 -1.0(3) . .
C9A O2 C6 C5 -168.0(5) . .
C9B O2 C6 C5 162.5(4) . .
C9A O2 C6 C7 11.3(5) . .
C9B O2 C6 C7 -18.2(5) . .
C2 C4 C7 O1 0.2(4) . .
Se1 C4 C7 O1 179.99(19) . .
C2 C4 C7 C6 179.9(2) . .
Se1 C4 C7 C6 -0.3(3) . .
C8B O1 C7 C4 161.7(4) . .
C8A O1 C7 C4 -158.6(4) . .
C8B O1 C7 C6 -17.9(4) . .
C8A O1 C7 C6 21.7(4) . .
C5 C6 C7 C4 0.9(4) . .
O2 C6 C7 C4 -178.5(2) . .
C5 C6 C7 O1 -179.4(2) . .
O2 C6 C7 O1 1.2(4) . .
C7 O1 C8A C9A -55.0(6) . .
C8B O1 C8A C9A 48.1(6) . .
C7 O1 C8B C9B 49.8(6) . .
C8A O1 C8B C9B -42.4(6) . .
C6 O2 C9A C8A -45.9(7) . .
C9B O2 C9A C8A 45.8(8) . .
O1 C8A C9A O2 69.5(7) . .
C6 O2 C9B C8B 50.8(7) . .
C9A O2 C9B C8B -48.7(9) . .
O1 C8B C9B O2 -67.6(7) . .
